data_4323623
loop_
_publ_author_name
'Hanadi Sleiman'
'Paul N. W. Baxter'
'Jean-Marie Lehn'
'Karri Airola'
'Kari Rissanen'

_publ_section_title
;
 Multicomponent Self-Assembly: Generation of Rigid-Rack Multimetallic
 Pseudorotaxanes
;
_journal_name_full 'Inorganic Chemistry'
_journal_page_first 4734
_journal_page_last 4742
_journal_paper_doi 10.1021/ic9702227
_journal_volume 36
_journal_year 1997
_chemical_formula_structural 'C8 H7 N2 Cu+ C34 H34 N2 O6 PF6 -'
_chemical_formula_sum 'C42 H41 Cu F6 N4 O6 P'
_chemical_formula_weight 906.30
_chemical_name_common '[3]-pseudorotaxane Cu complex'
_chemical_name_systematic
; 
 ? 
;
_space_group_IT_number 15
_symmetry_cell_setting monoclinic
_symmetry_space_group_name_Hall '-C 2yc'
_symmetry_space_group_name_H-M 'C 1 2/c 1'
_atom_sites_solution_hydrogens geom
_atom_sites_solution_primary direct
_atom_sites_solution_secondary difmap
_audit_creation_method SHELXL
_cell_angle_alpha 90.00
_cell_angle_beta 95.18(2)
_cell_angle_gamma 90.00
_cell_formula_units_Z 8
_cell_length_a 22.199(4)
_cell_length_b 17.227(3)
_cell_length_c 21.109(4)
_cell_measurement_reflns_used 25
_cell_measurement_temperature 293(2)
_cell_measurement_theta_max 15.82
_cell_measurement_theta_min 9.28
_cell_volume 8040(3)
_computing_cell_refinement 'Enraf-Nonius CAD4'
_computing_data_collection 'Enraf-Nonius CAD4'
_computing_data_reduction 'CADRED (Enraf-Nonius, 1988)'
_computing_molecular_graphics 'SCHAKAL 92 (Keller, 1992)'
_computing_publication_material 'SHELXL-93 (Sheldrick, 1993)'
_computing_structure_refinement 'SHELXL-93 (Sheldrick, 1993)'
_computing_structure_solution 'SHELXS-86 (Sheldrick, 1990)'
_diffrn_ambient_temperature 293(2)
_diffrn_measurement_device 'Enraf-Nonius CAD4'
_diffrn_measurement_method two-theta/omega
_diffrn_radiation_monochromator graphite
_diffrn_radiation_source 'fine-focus sealed tube'
_diffrn_radiation_type MoK\a
_diffrn_radiation_wavelength 0.71073
_diffrn_reflns_av_R_equivalents 0.0517
_diffrn_reflns_av_sigmaI/netI 0.1241
_diffrn_reflns_limit_h_max 24
_diffrn_reflns_limit_h_min 0
_diffrn_reflns_limit_k_max 18
_diffrn_reflns_limit_k_min 0
_diffrn_reflns_limit_l_max 23
_diffrn_reflns_limit_l_min -23
_diffrn_reflns_number 5710
_diffrn_reflns_theta_max 22.98
_diffrn_reflns_theta_min 2.36
_diffrn_standards_decay_% +-6
_diffrn_standards_interval_count '150 (orientation)'
_diffrn_standards_interval_time '60 (intensity)'
_diffrn_standards_number '2 (intensity), 3 (orientation)'
_exptl_absorpt_coefficient_mu 0.665
_exptl_absorpt_correction_T_max 1.000
_exptl_absorpt_correction_T_min 0.771
_exptl_absorpt_correction_type 'empirical with psi-scans'
_exptl_crystal_colour red-violet
_exptl_crystal_density_diffrn 1.498
_exptl_crystal_density_meas ?
_exptl_crystal_description prisms
_exptl_crystal_F_000 3736
_exptl_crystal_size_max 0.30
_exptl_crystal_size_mid 0.20
_exptl_crystal_size_min 0.10
_refine_diff_density_max 0.597
_refine_diff_density_min -0.428
_refine_diff_density_rms 0.073
_refine_ls_extinction_method none
_refine_ls_goodness_of_fit_all 1.014
_refine_ls_goodness_of_fit_obs 1.137
_refine_ls_hydrogen_treatment riding
_refine_ls_matrix_type full
_refine_ls_number_parameters 534
_refine_ls_number_reflns 5540
_refine_ls_number_restraints 87
_refine_ls_restrained_S_all 1.023
_refine_ls_restrained_S_obs 1.141
_refine_ls_R_factor_all 0.1953
_refine_ls_R_factor_obs 0.0700
_refine_ls_shift/esd_max 0.000
_refine_ls_shift/esd_mean 0.000
_refine_ls_structure_factor_coef Fsqd
_refine_ls_weighting_details 'w=1/[\s^2^(Fo^2^)+(0.0801P)^2^+58.1816P] where P=(Fo^2^+2Fc^2^)/3'
_refine_ls_weighting_scheme calc
_refine_ls_wR_factor_all 0.2273
_refine_ls_wR_factor_obs 0.1624
_reflns_number_observed 2542
_reflns_number_total 5545
_reflns_observed_criterion >2sigma(I)
_cod_data_source_file ic9702227_1.cif
_cod_data_source_block IC9702227/3e
_cod_depositor_comments
;
The following automatic conversions were performed:

'_exptl_crystal_density_meas' value 'none' was changed to '?' - the
value is perceived as not measured.

Automatic conversion script
Id: cif_fix_values 3008 2015-01-20 13:52:24Z robertas 

The following automatic conversions were performed:

'_refine_ls_weighting_scheme' value 'calc
w=1/[\s^2^(Fo^2^)+(0.0801P)^2^+58.1816P] where P=(Fo^2^+2Fc^2^)/3'
was changed to 'calc'. New tag '_refine_ls_weighting_details' was
created. The value of the new tag was set to
'w=1/[\s^2^(Fo^2^)+(0.0801P)^2^+58.1816P] where P=(Fo^2^+2Fc^2^)/3'.

Automatic conversion script
Id: cif_fix_values 3143 2015-03-26 13:38:13Z robertas 
;
_cod_original_cell_volume 8039.6(25)
_cod_database_code 4323623

loop_
_symmetry_equiv_pos_as_xyz
'x, y, z'
'-x, y, -z+1/2'
'x+1/2, y+1/2, z'
'-x+1/2, y+1/2, -z+1/2'
'-x, -y, -z'
'x, -y, z-1/2'
'-x+1/2, -y+1/2, -z'
'x+1/2, -y+1/2, z-1/2'

loop_
_atom_site_aniso_label
_atom_site_aniso_U_11
_atom_site_aniso_U_22
_atom_site_aniso_U_33
_atom_site_aniso_U_23
_atom_site_aniso_U_13
_atom_site_aniso_U_12
Cu1 0.0604(7) 0.0374(6) 0.0643(8) 0.0019(6) 0.0040(6) -0.0035(6)
P1 0.069(2) 0.062(2) 0.165(4) -0.006(2) -0.008(3) 0.010(2)
F1 0.148(5) 0.142(6) 0.268(9) 0.088(6) -0.014(5) -0.021(5)
F2 0.124(5) 0.176(6) 0.243(8) -0.067(6) 0.030(5) 0.039(5)
F3 0.123(5) 0.164(6) 0.183(6) -0.021(5) -0.049(5) -0.012(4)
F4 0.148(5) 0.142(6) 0.268(9) 0.088(6) -0.014(5) -0.021(5)
F5 0.124(5) 0.176(6) 0.243(8) -0.067(6) 0.030(5) 0.039(5)
F6 0.123(5) 0.164(6) 0.183(6) -0.021(5) -0.049(5) -0.012(4)
N1 0.041(5) 0.034(4) 0.060(6) -0.006(4) 0.002(4) -0.002(3)
C27 0.062(7) 0.032(5) 0.088(9) -0.008(5) 0.014(5) 0.004(4)
C28 0.048(6) 0.033(5) 0.061(7) -0.006(5) -0.005(5) 0.006(4)
C15 0.049(6) 0.050(6) 0.069(7) -0.011(5) 0.012(5) 0.004(5)
N2 0.045(5) 0.050(5) 0.051(5) -0.006(4) 0.008(4) -0.005(4)
C16 0.050(6) 0.078(8) 0.052(7) -0.008(6) 0.008(5) -0.005(6)
C17 0.060(7) 0.105(10) 0.087(9) -0.021(8) 0.024(6) -0.001(7)
C18 0.085(9) 0.087(10) 0.104(10) -0.018(8) 0.048(8) 0.005(7)
C19 0.065(7) 0.055(7) 0.097(9) -0.017(6) 0.026(7) 0.006(5)
C20 0.083(8) 0.099(9) 0.066(7) 0.001(7) 0.015(6) -0.028(7)
C1 0.084(8) 0.055(7) 0.069(8) 0.015(6) 0.003(7) 0.015(6)
C2 0.076(7) 0.063(7) 0.057(7) 0.012(6) 0.002(6) 0.015(6)
C3 0.059(6) 0.053(7) 0.047(6) 0.016(5) 0.014(5) 0.005(5)
N4 0.050(5) 0.042(5) 0.051(5) 0.001(4) 0.006(4) -0.001(4)
N5 0.062(5) 0.045(5) 0.053(5) 0.002(4) 0.007(4) -0.006(4)
C6 0.073(7) 0.054(6) 0.053(7) 0.006(5) -0.002(6) -0.012(6)
C7 0.089(9) 0.062(8) 0.102(10) -0.011(7) -0.006(7) -0.031(7)
C8 0.130(12) 0.048(7) 0.110(11) -0.010(7) 0.007(9) -0.032(8)
C9 0.118(11) 0.042(7) 0.092(10) 0.006(6) 0.011(8) -0.009(7)
C10 0.117(11) 0.041(7) 0.097(10) 0.023(6) -0.004(8) 0.007(7)
C11 0.067(7) 0.036(5) 0.059(7) 0.006(5) 0.012(5) -0.004(5)
C12 0.070(7) 0.038(5) 0.067(7) -0.001(6) 0.009(6) -0.006(5)
C13 0.099(9) 0.037(6) 0.070(8) 0.001(5) 0.013(7) -0.010(6)
C14 0.082(8) 0.042(6) 0.065(7) 0.004(5) 0.007(6) 0.001(6)
C21 0.048(6) 0.046(5) 0.052(6) 0.006(5) -0.001(5) -0.001(5)
C22 0.072(7) 0.058(7) 0.065(8) 0.012(6) 0.008(6) 0.000(6)
C23 0.069(7) 0.059(7) 0.060(7) -0.009(5) 0.013(6) -0.003(6)
C24 0.055(6) 0.052(7) 0.070(8) -0.016(6) -0.007(6) -0.007(5)
C25 0.067(7) 0.060(7) 0.109(10) -0.015(7) 0.032(7) -0.015(6)
C26 0.058(7) 0.073(8) 0.073(8) -0.011(6) 0.020(6) 0.002(6)
C31 0.057(6) 0.070(7) 0.060(8) -0.001(6) 0.006(6) -0.022(6)
C32 0.059(6) 0.083(8) 0.058(7) -0.005(7) -0.006(5) -0.008(6)
C33 0.067(7) 0.083(8) 0.088(9) -0.016(7) -0.014(7) 0.002(7)
C34 0.064(7) 0.086(9) 0.081(9) 0.017(8) -0.017(7) 0.003(7)
C35 0.069(8) 0.122(11) 0.072(8) -0.030(8) -0.009(6) -0.003(8)
C36 0.059(7) 0.091(8) 0.071(8) -0.016(7) 0.004(6) -0.009(7)
O1 0.063(5) 0.057(5) 0.124(7) -0.021(4) 0.017(5) -0.010(4)
O2 0.105(7) 0.142(8) 0.092(7) 0.005(6) -0.030(5) 0.028(6)
C41 0.090(9) 0.061(8) 0.105(10) -0.017(7) -0.001(7) 0.004(7)
C42 0.106(10) 0.066(8) 0.113(12) -0.026(8) 0.014(9) 0.006(7)
O3 0.148(9) 0.072(6) 0.139(9) -0.006(6) -0.009(7) 0.013(6)
C51 0.153(15) 0.168(17) 0.112(14) 0.032(12) -0.046(11) 0.044(13)
C52 0.101(13) 0.226(24) 0.169(18) 0.036(17) -0.055(12) -0.018(15)
O4 0.194(13) 0.166(11) 0.214(14) 0.010(12) 0.018(11) 0.041(11)
C61 0.221(18) 0.059(9) 0.189(15) 0.000(11) -0.031(15) 0.018(12)
C62 0.160(15) 0.081(10) 0.273(16) 0.015(14) -0.060(15) 0.014(12)
O5 0.168(10) 0.085(7) 0.177(10) -0.032(7) -0.022(8) 0.045(7)
C71 0.188(17) 0.143(14) 0.206(20) -0.025(20) -0.093(18) 0.094(18)
C71' 0.203(15) 0.103(20) 0.274(25) -0.049(26) -0.046(29) 0.075(24)
C72 0.173(14) 0.168(13) 0.219(15) 0.032(17) -0.043(17) 0.063(13)
O6 0.225(13) 0.292(17) 0.190(14) 0.028(15) -0.025(13) -0.068(14)
C81 0.207(17) 0.245(19) 0.201(17) -0.029(18) -0.096(17) 0.060(19)
C82 0.237(15) 0.266(20) 0.151(15) -0.072(15) -0.090(16) 0.080(20)

loop_
_atom_site_label
_atom_site_type_symbol
_atom_site_fract_x
_atom_site_fract_y
_atom_site_fract_z
_atom_site_U_iso_or_equiv
_atom_site_thermal_displace_type
_atom_site_occupancy
_atom_site_calc_flag
_atom_site_refinement_flags
_atom_site_disorder_group
Cu1 Cu 0.05925(5) 0.48636(6) 0.19415(6) 0.0541(4) Uani 1 d . .
P1 P 0.15649(15) 0.0991(2) -0.0506(2) 0.0996(13) Uani 1 d . .
F1 F 0.1394(4) 0.0269(6) -0.0149(6) 0.188(3) Uani 1 d . 1
F2 F 0.2032(4) 0.0544(6) -0.0861(5) 0.180(3) Uani 1 d . 1
F3 F 0.1054(4) 0.0793(5) -0.1029(5) 0.161(3) Uani 1 d . 1
F4 F 0.1748(4) 0.1730(5) -0.0861(6) 0.188(3) Uani 1 d . 2
F5 F 0.1095(4) 0.1496(6) -0.0207(5) 0.180(3) Uani 1 d . 2
F6 F 0.2086(4) 0.1182(5) 0.0018(5) 0.161(3) Uani 1 d . 2
N1 N 0.0226(3) 0.3909(4) 0.2308(3) 0.045(2) Uani 1 d . .
C27 C 0.0220(4) 0.2525(5) 0.2301(5) 0.060(3) Uani 1 d . .
H27 H 0.0377(4) 0.2060(5) 0.2163(5) 0.072 Uiso 1 calc R .
C28 C 0.0436(4) 0.3231(5) 0.2099(4) 0.048(2) Uani 1 d . .
C15 C 0.0902(4) 0.3299(6) 0.1652(5) 0.056(3) Uani 1 d . .
N2 N 0.1026(3) 0.4018(4) 0.1457(4) 0.048(2) Uani 1 d . .
C16 C 0.1415(4) 0.4106(6) 0.1013(5) 0.060(3) Uani 1 d . .
C17 C 0.1691(5) 0.3467(8) 0.0769(6) 0.083(4) Uani 1 d . .
H17 H 0.1955(5) 0.3538(8) 0.0455(6) 0.099 Uiso 1 calc R .
C18 C 0.1586(5) 0.2741(8) 0.0976(6) 0.090(4) Uani 1 d . .
H18 H 0.1780(5) 0.2315(8) 0.0817(6) 0.108 Uiso 1 calc R .
C19 C 0.1181(4) 0.2651(6) 0.1432(5) 0.071(3) Uani 1 d . .
H19 H 0.1099(4) 0.2161(6) 0.1587(5) 0.085 Uiso 1 calc R .
C20 C 0.1521(5) 0.4912(6) 0.0792(5) 0.082(3) Uani 1 d . .
H20A H 0.1802(24) 0.4901(7) 0.0472(24) 0.123 Uiso 1 calc R .
H20B H 0.1683(30) 0.5221(12) 0.1145(8) 0.123 Uiso 1 calc R .
H20C H 0.1145(7) 0.5132(16) 0.0616(30) 0.123 Uiso 1 calc R .
C1 C -0.0784(5) 0.6698(6) 0.0930(5) 0.069(3) Uani 1 d . .
H1 H -0.1055(5) 0.7070(6) 0.0758(5) 0.083 Uiso 1 calc R .
C2 C -0.0889(5) 0.5929(6) 0.0811(5) 0.066(3) Uani 1 d . .
H2 H -0.1232(5) 0.5778(6) 0.0555(5) 0.079 Uiso 1 calc R .
C3 C -0.0490(4) 0.5373(5) 0.1068(5) 0.053(3) Uani 1 d . .
N4 N 0.0001(3) 0.5570(4) 0.1440(3) 0.048(2) Uani 1 d . .
N5 N 0.0981(3) 0.5918(4) 0.2249(4) 0.053(2) Uani 1 d . .
C6 C 0.1483(5) 0.6099(6) 0.2626(5) 0.060(3) Uani 1 d . .
C7 C 0.1637(5) 0.6881(7) 0.2760(6) 0.085(4) Uani 1 d . .
H7 H 0.1984(5) 0.6996(7) 0.3024(6) 0.102 Uiso 1 calc R .
C8 C 0.1288(7) 0.7459(7) 0.2509(6) 0.096(4) Uani 1 d . .
H8 H 0.1394(7) 0.7972(7) 0.2601(6) 0.116 Uiso 1 calc R .
C9 C 0.0381(6) 0.7867(6) 0.1821(6) 0.084(4) Uani 1 d . .
H9 H 0.0479(6) 0.8385(6) 0.1897(6) 0.101 Uiso 1 calc R .
C10 C -0.0110(6) 0.7708(6) 0.1444(6) 0.086(4) Uani 1 d . .
H10 H -0.0352(6) 0.8107(6) 0.1266(6) 0.103 Uiso 1 calc R .
C11 C 0.0119(4) 0.6334(5) 0.1570(5) 0.053(2) Uani 1 d . .
C12 C 0.0631(5) 0.6515(5) 0.1984(5) 0.058(3) Uani 1 d . .
C13 C 0.0764(5) 0.7297(6) 0.2112(5) 0.068(3) Uani 1 d . .
C14 C -0.0266(5) 0.6921(6) 0.1313(5) 0.063(3) Uani 1 d . .
C21 C -0.0556(4) 0.4537(5) 0.0913(5) 0.049(2) Uani 1 d . .
C22 C -0.0172(5) 0.4178(6) 0.0541(5) 0.065(3) Uani 1 d . .
H22 H 0.0113(5) 0.4477(6) 0.0355(5) 0.078 Uiso 1 calc R .
C23 C -0.0186(5) 0.3395(6) 0.0427(5) 0.062(3) Uani 1 d . .
H23 H 0.0087(5) 0.3166(6) 0.0174(5) 0.075 Uiso 1 calc R .
C24 C -0.0609(4) 0.2959(6) 0.0694(5) 0.060(3) Uani 1 d . .
C25 C -0.1023(5) 0.3306(6) 0.1053(6) 0.077(3) Uani 1 d . .
H25 H -0.1315(5) 0.3007(6) 0.1227(6) 0.093 Uiso 1 calc R .
C26 C -0.1001(4) 0.4089(6) 0.1151(5) 0.067(3) Uani 1 d . .
H26 H -0.1289(4) 0.4324(6) 0.1380(5) 0.081 Uiso 1 calc R .
C31 C 0.1876(4) 0.5489(6) 0.2898(5) 0.062(3) Uani 1 d . .
C32 C 0.1987(4) 0.4815(7) 0.2564(5) 0.067(3) Uani 1 d . .
H32 H 0.1789(4) 0.4752(7) 0.2159(5) 0.081 Uiso 1 calc R .
C33 C 0.2366(5) 0.4246(7) 0.2794(6) 0.080(3) Uani 1 d . .
H33 H 0.2432(5) 0.3809(7) 0.2550(6) 0.096 Uiso 1 calc R .
C34 C 0.2655(5) 0.4328(7) 0.3404(6) 0.079(3) Uani 1 d . .
C35 C 0.2575(5) 0.4993(8) 0.3743(5) 0.088(4) Uani 1 d . .
H35 H 0.2781(5) 0.5060(8) 0.4142(5) 0.106 Uiso 1 calc R .
C36 C 0.2194(5) 0.5554(7) 0.3493(5) 0.074(3) Uani 1 d . .
H36 H 0.2144(5) 0.6000(7) 0.3730(5) 0.088 Uiso 1 calc R .
O1 O -0.0643(3) 0.2156(4) 0.0654(4) 0.081(2) Uani 1 d . .
O2 O 0.3031(4) 0.3743(6) 0.3596(4) 0.115(3) Uani 1 d . .
C41 C -0.0187(5) 0.1774(6) 0.0355(6) 0.086(4) Uani 1 d . .
H41A H 0.0198(5) 0.2029(6) 0.0460(6) 0.103 Uiso 1 calc R .
H41B H -0.0278(5) 0.1790(6) -0.0103(6) 0.103 Uiso 1 calc R .
C42 C -0.0154(6) 0.0947(7) 0.0579(7) 0.095(4) Uani 1 d . .
H42A H -0.0558(6) 0.0735(7) 0.0589(7) 0.114 Uiso 1 calc R .
H42B H 0.0064(6) 0.0634(7) 0.0294(7) 0.114 Uiso 1 calc R .
O3 O 0.0147(5) 0.0945(5) 0.1188(5) 0.121(3) Uani 1 d . .
C51 C 0.3155(8) 0.3655(11) 0.4257(8) 0.148(7) Uani 1 d . .
H51A H 0.2804(8) 0.3798(11) 0.4474(8) 0.178 Uiso 1 calc R .
H51B H 0.3490(8) 0.3985(11) 0.4412(8) 0.178 Uiso 1 calc R .
C52 C 0.3308(8) 0.2837(13) 0.4378(9) 0.170(8) Uani 1 d D .
H52A H 0.3596(8) 0.2653(13) 0.4094(9) 0.203 Uiso 1 calc R .
H52B H 0.3472(8) 0.2758(13) 0.4815(9) 0.203 Uiso 1 calc R .
O4 O 0.2732(7) 0.2456(9) 0.4253(8) 0.191(5) Uani 1 d DU .
C61 C 0.0354(10) 0.0264(8) 0.1414(9) 0.159(6) Uani 1 d U .
H61A H 0.0493(10) -0.0028(8) 0.1063(9) 0.191 Uiso 1 calc R .
H61B H 0.0016(10) -0.0019(8) 0.1563(9) 0.191 Uiso 1 calc R .
C62 C 0.0813(9) 0.0271(10) 0.1899(12) 0.176(6) Uani 1 d U .
H62A H 0.0727(9) -0.0155(10) 0.2177(12) 0.211 Uiso 1 calc R .
H62B H 0.1176(9) 0.0126(10) 0.1704(12) 0.211 Uiso 1 calc R .
O5 O 0.0962(6) 0.0822(6) 0.2255(6) 0.145(4) Uani 1 d U .
C71 C 0.2841(15) 0.1749(15) 0.4263(27) 0.186(8) Uani 0.63(6) d PDU 1
H71A H 0.2889(15) 0.1552(15) 0.4695(27) 0.223 Uiso 0.63(6) calc PR 1
H71B H 0.3201(15) 0.1631(15) 0.4054(27) 0.223 Uiso 0.63(6) calc PR 1
C71' C 0.2858(20) 0.1901(33) 0.3879(38) 0.198(8) Uani 0.37(6) d PDU 2
H71C H 0.3213(20) 0.1612(33) 0.4045(38) 0.237 Uiso 0.37(6) calc PR 2
H71D H 0.2914(20) 0.2088(33) 0.3455(38) 0.237 Uiso 0.37(6) calc PR 2
C72 C 0.2271(10) 0.1416(12) 0.3892(12) 0.190(6) Uani 1 d DU .
H72A H 0.2321(10) 0.0857(12) 0.3888(12) 0.229 Uiso 1 calc R 1
H72B H 0.1936(10) 0.1522(12) 0.4144(12) 0.229 Uiso 1 calc R 1
O6 O 0.2102(9) 0.1616(11) 0.3329(9) 0.238(6) Uani 1 d U .
C81 C 0.1413(11) 0.0829(14) 0.2749(12) 0.225(7) Uani 1 d U .
H81A H 0.1312(11) 0.0432(14) 0.3047(12) 0.270 Uiso 1 calc R .
H81B H 0.1781(11) 0.0660(14) 0.2574(12) 0.270 Uiso 1 calc R .
C82 C 0.1550(12) 0.1453(16) 0.3082(10) 0.225(8) Uani 1 d U .
H82A H 0.1295(12) 0.1451(16) 0.3432(10) 0.270 Uiso 1 calc R .
H82B H 0.1420(12) 0.1891(16) 0.2814(10) 0.270 Uiso 1 calc R .

loop_
_atom_type_symbol
_atom_type_description
_atom_type_scat_dispersion_real
_atom_type_scat_dispersion_imag
_atom_type_scat_source
C C 0.0033 0.0016 'International Tables Vol C Tables 4.2.6.8 and 6.1.1.4'
H H 0.0000 0.0000 'International Tables Vol C Tables 4.2.6.8 and 6.1.1.4'
O O 0.0106 0.0060 'International Tables Vol C Tables 4.2.6.8 and 6.1.1.4'
N N 0.0061 0.0033 'International Tables Vol C Tables 4.2.6.8 and 6.1.1.4'
P P 0.1023 0.0942 'International Tables Vol C Tables 4.2.6.8 and 6.1.1.4'
F F 0.0171 0.0103 'International Tables Vol C Tables 4.2.6.8 and 6.1.1.4'
Cu Cu 0.3201 1.2651 'International Tables Vol C Tables 4.2.6.8 and 6.1.1.4'

loop_
_geom_angle_atom_site_label_1
_geom_angle_atom_site_label_2
_geom_angle_atom_site_label_3
_geom_angle
_geom_angle_site_symmetry_1
_geom_angle_site_symmetry_3
_geom_angle_publ_flag
N4 Cu1 N1 115.2(3) . . ?
N4 Cu1 N2 118.4(3) . . ?
N1 Cu1 N2 80.7(3) . . ?
N4 Cu1 N5 82.5(3) . . ?
N1 Cu1 N5 139.3(3) . . ?
N2 Cu1 N5 124.6(3) . . ?
F1 P1 F2 92.4(6) . . ?
F1 P1 F3 88.4(5) . . ?
F2 P1 F3 91.4(6) . . ?
F5 P1 F4 87.2(6) . . ?
F5 P1 F6 94.5(6) . . ?
F4 P1 F6 87.7(5) . . ?
N1 N1 C28 119.8(5) 2 . ?
N1 N1 Cu1 125.4(2) 2 . ?
C28 N1 Cu1 114.6(6) . . ?
C27 C27 C28 118.8(5) 2 . ?
N1 C28 C27 121.3(8) . . ?
N1 C28 C15 115.3(8) . . ?
C27 C28 C15 123.4(8) . . ?
N2 C15 C19 122.2(9) . . ?
N2 C15 C28 116.6(8) . . ?
C19 C15 C28 121.2(9) . . ?
C16 N2 C15 118.8(8) . . ?
C16 N2 Cu1 128.8(7) . . ?
C15 N2 Cu1 112.4(6) . . ?
N2 C16 C17 120.5(10) . . ?
N2 C16 C20 117.0(9) . . ?
C17 C16 C20 122.4(10) . . ?
C18 C17 C16 121.3(11) . . ?
C17 C18 C19 118.1(11) . . ?
C15 C19 C18 118.9(10) . . ?
C2 C1 C14 119.5(10) . . ?
C1 C2 C3 120.6(10) . . ?
N4 C3 C2 121.1(9) . . ?
N4 C3 C21 115.9(8) . . ?
C2 C3 C21 122.8(9) . . ?
C3 N4 C11 119.8(8) . . ?
C3 N4 Cu1 128.1(6) . . ?
C11 N4 Cu1 111.9(6) . . ?
C6 N5 C12 118.3(8) . . ?
C6 N5 Cu1 133.0(6) . . ?
C12 N5 Cu1 108.7(6) . . ?
N5 C6 C7 120.9(10) . . ?
N5 C6 C31 120.1(9) . . ?
C7 C6 C31 119.0(10) . . ?
C8 C7 C6 120.5(11) . . ?
C7 C8 C13 120.5(11) . . ?
C10 C9 C13 123.6(11) . . ?
C9 C10 C14 119.3(11) . . ?
N4 C11 C14 121.3(9) . . ?
N4 C11 C12 118.0(8) . . ?
C14 C11 C12 120.7(9) . . ?
N5 C12 C13 122.5(10) . . ?
N5 C12 C11 118.8(8) . . ?
C13 C12 C11 118.7(10) . . ?
C8 C13 C12 117.3(10) . . ?
C8 C13 C9 124.1(10) . . ?
C12 C13 C9 118.6(11) . . ?
C1 C14 C11 117.7(9) . . ?
C1 C14 C10 123.2(10) . . ?
C11 C14 C10 119.0(10) . . ?
C22 C21 C26 117.4(9) . . ?
C22 C21 C3 121.1(9) . . ?
C26 C21 C3 121.4(9) . . ?
C21 C22 C23 123.1(10) . . ?
C24 C23 C22 118.3(10) . . ?
C23 C24 C25 120.4(9) . . ?
C23 C24 O1 124.0(9) . . ?
C25 C24 O1 115.5(10) . . ?
C26 C25 C24 119.7(10) . . ?
C25 C26 C21 120.9(10) . . ?
C36 C31 C32 115.2(10) . . ?
C36 C31 C6 122.6(11) . . ?
C32 C31 C6 122.1(10) . . ?
C33 C32 C31 123.7(10) . . ?
C32 C33 C34 118.5(11) . . ?
O2 C34 C35 125.0(11) . . ?
O2 C34 C33 115.0(12) . . ?
C35 C34 C33 119.8(11) . . ?
C36 C35 C34 119.8(11) . . ?
C35 C36 C31 122.8(11) . . ?
C24 O1 C41 117.2(8) . . ?
C34 O2 C51 116.1(11) . . ?
O1 C41 C42 108.6(10) . . ?
O3 C42 C41 107.4(10) . . ?
C61 O3 C42 116.9(12) . . ?
O2 C51 C52 107.4(15) . . ?
O4 C52 C51 102.6(15) . . ?
C71 O4 C52 106.1(21) . . ?
C71' O4 C52 102.3(21) . . ?
O3 C61 C62 117.8(15) . . ?
O5 C62 C61 126.7(17) . . ?
C62 O5 C81 127.1(16) . . ?
O4 C71 C72 102.0(21) . . ?
O4 C71' C72 99.3(25) . . ?
O6 C72 C71 122.7(28) . . ?
O6 C72 C71' 90.9(38) . . ?
C72 O6 C82 120.2(23) . . ?
C82 C81 O5 122.2(22) . . ?
C81 C82 O6 123.5(26) . . ?

loop_
_geom_bond_atom_site_label_1
_geom_bond_atom_site_label_2
_geom_bond_distance
_geom_bond_site_symmetry_2
_geom_bond_publ_flag
Cu1 N4 2.018(7) . ?
Cu1 N1 2.020(6) . ?
Cu1 N2 2.067(7) . ?
Cu1 N5 2.089(7) . ?
P1 F1 1.520(9) . ?
P1 F5 1.536(9) . ?
P1 F2 1.540(9) . ?
P1 F3 1.547(8) . ?
P1 F4 1.549(9) . ?
P1 F6 1.561(8) . ?
N1 N1 1.343(13) 2 ?
N1 C28 1.347(10) . ?
C27 C27 1.34(2) 2 ?
C27 C28 1.389(11) . ?
C28 C15 1.467(12) . ?
C15 N2 1.342(11) . ?
C15 C19 1.378(12) . ?
N2 C16 1.338(11) . ?
C16 C17 1.383(14) . ?
C16 C20 1.490(13) . ?
C17 C18 1.352(15) . ?
C18 C19 1.383(14) . ?
C1 C2 1.364(13) . ?
C1 C14 1.399(13) . ?
C2 C3 1.381(12) . ?
C3 N4 1.330(11) . ?
C3 C21 1.480(12) . ?
N4 C11 1.365(10) . ?
N5 C6 1.345(11) . ?
N5 C12 1.377(11) . ?
C6 C7 1.412(13) . ?
C6 C31 1.451(13) . ?
C7 C8 1.341(15) . ?
C8 C13 1.398(15) . ?
C9 C10 1.320(14) . ?
C9 C13 1.405(14) . ?
C10 C14 1.419(13) . ?
C11 C14 1.402(12) . ?
C11 C12 1.405(12) . ?
C12 C13 1.399(12) . ?
C21 C22 1.359(13) . ?
C21 C26 1.384(12) . ?
C22 C23 1.370(13) . ?
C23 C24 1.365(13) . ?
C24 C25 1.377(13) . ?
C24 O1 1.388(11) . ?
C25 C26 1.365(13) . ?
C31 C36 1.389(13) . ?
C31 C32 1.393(13) . ?
C32 C33 1.352(13) . ?
C33 C34 1.394(14) . ?
C34 O2 1.348(12) . ?
C34 C35 1.369(15) . ?
C35 C36 1.359(14) . ?
O1 C41 1.404(12) . ?
O2 C51 1.41(2) . ?
C41 C42 1.500(15) . ?
C42 O3 1.396(14) . ?
O3 C61 1.332(15) . ?
C51 C52 1.47(2) . ?
C52 O4 1.44(2) . ?
O4 C71 1.24(2) . ?
O4 C71' 1.29(3) . ?
C61 C62 1.38(2) . ?
C62 O5 1.24(2) . ?
O5 C81 1.38(2) . ?
C71 C72 1.54(3) . ?
C71' C72 1.55(3) . ?
C72 O6 1.26(2) . ?
O6 C82 1.32(2) . ?
C81 C82 1.30(3) . ?
